data_1543739
loop_
_publ_author_name
'AaminaNaaz, Y.'
'Kamalraja, Jayabal'
'Vimala, G.'
'Perumal, Paramasivam T.'
'SubbiahPandi, A.'

_publ_section_title
;
 2-(5-Bromo-1<i>H</i>-indol-3-yl)-4-(4-bromophenyl)-5-(4-chlorobenzoyl)-1<i>H</i>-pyrrole-3-carbonitrile
 dimethyl sulfoxide monosolvate
;
_journal_coeditor_code SU4063
_journal_issue 7
_journal_name_full IUCrData
_journal_page_first x161197
_journal_paper_doi 10.1107/S2414314616011974
_journal_volume 1
_journal_year 2016
_chemical_formula_iupac 'C26 H14 Br2 Cl N3 O, C2 H6 O S'
_chemical_formula_moiety 'C26 H14 Br2 Cl N3 O, C2 H6 O S'
_chemical_formula_sum 'C28 H20 Br2 Cl N3 O2 S'
_chemical_formula_weight 657.80
_chemical_name_systematic
'2-(5-Bromo-1<i>H</i>-indol-3-yl)-4-(4-bromophenyl)-5-(4-chlorobenzoyl)-1<i>H</i>-pyrrole-3-carbonitrile dimethyl sulfoxide monosolvate'
_space_group_IT_number 14
_symmetry_cell_setting monoclinic
_symmetry_space_group_name_Hall '-P 2yn'
_symmetry_space_group_name_H-M 'P 1 21/n 1'
_atom_sites_solution_hydrogens geom
_atom_sites_solution_primary direct
_atom_sites_solution_secondary difmap
_audit_creation_method SHELXL-97
_cell_angle_alpha 90.00
_cell_angle_beta 92.820(3)
_cell_angle_gamma 90.00
_cell_formula_units_Z 4
_cell_length_a 12.4962(12)
_cell_length_b 12.8055(10)
_cell_length_c 17.6834(17)
_cell_measurement_reflns_used 3236
_cell_measurement_temperature 293(2)
_cell_measurement_theta_max 25.00
_cell_measurement_theta_min 2.04
_cell_volume 2826.3(4)
_computing_cell_refinement
;
<i>SAINT</i> (Bruker, 2008)
;
_computing_data_collection
;
<i>APEX2</i> (Bruker, 2008)
;
_computing_data_reduction
;
<i>SAINT</i> (Bruker, 2008)
;
_computing_molecular_graphics
;
ORTEP-3 for Windows (Farrugia, 2012)
;
_computing_publication_material
;
<i>SHELXL97</i> (Sheldrick, 2008) and <i>PLATON</i> (Spek, 2009)
;
_computing_structure_refinement
;
SHELXL97 (Sheldrick, 2008)
;
_computing_structure_solution
;
SHELXS97 (Sheldrick, 2008)
;
_diffrn_ambient_temperature 293(2)
_diffrn_measured_fraction_theta_full 0.999
_diffrn_measured_fraction_theta_max 0.999
_diffrn_measurement_device_type 'Bruker SMART APEXII CCD'
_diffrn_measurement_method '\w and \f scans'
_diffrn_radiation_monochromator graphite
_diffrn_radiation_source 'fine-focus sealed tube'
_diffrn_radiation_type MoK\a
_diffrn_radiation_wavelength 0.71073
_diffrn_reflns_av_R_equivalents 0.0543
_diffrn_reflns_av_sigmaI/netI 0.0544
_diffrn_reflns_limit_h_max 14
_diffrn_reflns_limit_h_min -14
_diffrn_reflns_limit_k_max 15
_diffrn_reflns_limit_k_min -15
_diffrn_reflns_limit_l_max 21
_diffrn_reflns_limit_l_min -20
_diffrn_reflns_number 29776
_diffrn_reflns_theta_full 25.00
_diffrn_reflns_theta_max 25.00
_diffrn_reflns_theta_min 2.04
_exptl_absorpt_coefficient_mu 3.067
_exptl_absorpt_correction_T_max 0.594
_exptl_absorpt_correction_T_min 0.547
_exptl_absorpt_correction_type multi-scan
_exptl_absorpt_process_details
;
(<i>SADABS</i>; Bruker, 2008)
;
_exptl_crystal_colour yellow
_exptl_crystal_density_diffrn 1.546
_exptl_crystal_density_method 'not measured'
_exptl_crystal_description block
_exptl_crystal_F_000 1312
_exptl_crystal_size_max 0.20
_exptl_crystal_size_mid 0.19
_exptl_crystal_size_min 0.17
_refine_diff_density_max 0.592
_refine_diff_density_min -0.402
_refine_ls_extinction_method none
_refine_ls_goodness_of_fit_ref 1.148
_refine_ls_hydrogen_treatment constr
_refine_ls_matrix_type full
_refine_ls_number_parameters 334
_refine_ls_number_reflns 4972
_refine_ls_number_restraints 0
_refine_ls_restrained_S_all 1.148
_refine_ls_R_factor_all 0.1261
_refine_ls_R_factor_gt 0.0698
_refine_ls_shift/su_max 0.001
_refine_ls_shift/su_mean 0.000
_refine_ls_structure_factor_coef Fsqd
_refine_ls_weighting_details 'calc w=1/[\s^2^(Fo^2^)+(0.0239P)^2^+4.3884P] where P=(Fo^2^+2Fc^2^)/3'
_refine_ls_weighting_scheme calc
_refine_ls_wR_factor_gt 0.0953
_refine_ls_wR_factor_ref 0.1069
_reflns_number_gt 3236
_reflns_number_total 4972
_reflns_threshold_expression >2sigma(I)
_cod_data_source_file su4063sup1.cif
_cod_data_source_block I
_cod_original_sg_symbol_H-M 'P 21/n'
_cod_database_code 1543739

loop_
_symmetry_equiv_pos_as_xyz
'x, y, z'
'-x+1/2, y+1/2, -z+1/2'
'-x, -y, -z'
'x-1/2, -y-1/2, z-1/2'

loop_
_atom_site_type_symbol
_atom_site_label
_atom_site_fract_x
_atom_site_fract_y
_atom_site_fract_z
_atom_site_U_iso_or_equiv
_atom_site_adp_type
_atom_site_calc_flag
_atom_site_refinement_flags
_atom_site_occupancy
_atom_site_symmetry_multiplicity
C C1 1.3650(3) 0.7573(3) 0.1460(3) 0.0423(12) Uani d . 1 1
H H1A 1.3715 0.7143 0.1883 0.051 Uiso calc R 1 1
C C2 1.4030(4) 0.8589(4) 0.1498(3) 0.0499(13) Uani d . 1 1
H H2A 1.4345 0.8849 0.1947 0.060 Uiso calc R 1 1
C C3 1.3936(4) 0.9203(4) 0.0868(4) 0.0529(14) Uani d . 1 1
C C4 1.3434(4) 0.8858(4) 0.0210(3) 0.0563(15) Uani d . 1 1
H H4 1.3355 0.9299 -0.0207 0.068 Uiso calc R 1 1
C C5 1.3050(4) 0.7857(4) 0.0172(3) 0.0486(13) Uani d . 1 1
H H5 1.2702 0.7618 -0.0272 0.058 Uiso calc R 1 1
C C6 1.3176(3) 0.7199(3) 0.0791(3) 0.0368(11) Uani d . 1 1
C C7 1.2789(3) 0.6105(3) 0.0726(3) 0.0389(11) Uani d . 1 1
C C8 1.3422(3) 0.5262(3) 0.1073(2) 0.0320(10) Uani d . 1 1
C C9 1.4510(3) 0.5131(3) 0.1266(2) 0.0310(10) Uani d . 1 1
C C10 1.5384(3) 0.5894(3) 0.1181(2) 0.0323(10) Uani d . 1 1
C C11 1.5531(3) 0.6405(3) 0.0511(3) 0.0412(11) Uani d . 1 1
H H11 1.5110 0.6223 0.0083 0.049 Uiso calc R 1 1
C C12 1.6288(4) 0.7183(4) 0.0458(3) 0.0486(13) Uani d . 1 1
H H12 1.6379 0.7524 0.0001 0.058 Uiso calc R 1 1
C C13 1.6907(4) 0.7445(4) 0.1096(3) 0.0490(13) Uani d . 1 1
C C14 1.6812(3) 0.6930(4) 0.1768(3) 0.0487(13) Uani d . 1 1
H H14 1.7249 0.7103 0.2190 0.058 Uiso calc R 1 1
C C15 1.6052(3) 0.6148(3) 0.1807(3) 0.0421(12) Uani d . 1 1
H H15 1.5988 0.5786 0.2259 0.050 Uiso calc R 1 1
C C16 1.4618(3) 0.4099(3) 0.1543(2) 0.0305(10) Uani d . 1 1
C C17 1.5598(4) 0.3568(4) 0.1722(3) 0.0414(12) Uani d . 1 1
C C18 1.3605(3) 0.3633(3) 0.1538(2) 0.0297(10) Uani d . 1 1
C C19 1.3286(3) 0.2625(3) 0.1812(2) 0.0317(10) Uani d . 1 1
C C20 1.3851(3) 0.2061(3) 0.2357(2) 0.0370(11) Uani d . 1 1
H H20 1.4483 0.2282 0.2607 0.044 Uiso calc R 1 1
C C21 1.2458(3) 0.1067(3) 0.2000(2) 0.0346(11) Uani d . 1 1
C C22 1.2373(3) 0.1996(3) 0.1580(2) 0.0307(10) Uani d . 1 1
C C23 1.1506(3) 0.2111(3) 0.1054(2) 0.0370(11) Uani d . 1 1
H H23 1.1429 0.2713 0.0761 0.044 Uiso calc R 1 1
C C24 1.0777(3) 0.1317(4) 0.0981(3) 0.0440(12) Uani d . 1 1
C C25 1.0879(4) 0.0392(4) 0.1398(3) 0.0504(13) Uani d . 1 1
H H25 1.0367 -0.0132 0.1330 0.060 Uiso calc R 1 1
C C26 1.1730(4) 0.0255(3) 0.1906(3) 0.0447(12) Uani d . 1 1
H H26 1.1817 -0.0363 0.2179 0.054 Uiso calc R 1 1
C C27 0.9319(5) 0.5805(5) 0.0966(4) 0.088(2) Uani d . 1 1
H H27A 0.9815 0.6227 0.0702 0.132 Uiso calc R 1 1
H H27B 0.9244 0.6082 0.1465 0.132 Uiso calc R 1 1
H H27C 0.8635 0.5808 0.0694 0.132 Uiso calc R 1 1
C C28 0.8771(5) 0.3945(6) 0.1528(4) 0.108(3) Uani d . 1 1
H H28A 0.8918 0.3218 0.1613 0.162 Uiso calc R 1 1
H H28B 0.8107 0.4019 0.1235 0.162 Uiso calc R 1 1
H H28C 0.8718 0.4293 0.2005 0.162 Uiso calc R 1 1
N N1 1.2906(3) 0.4344(2) 0.12369(19) 0.0323(9) Uani d . 1 1
H H1 1.2231 0.4237 0.1158 0.039 Uiso calc R 1 1
N N2 1.3361(3) 0.1139(3) 0.2479(2) 0.0415(10) Uani d . 1 1
H H2 1.3576 0.0674 0.2803 0.050 Uiso calc R 1 1
N N3 1.6377(3) 0.3126(3) 0.1851(3) 0.0713(14) Uani d . 1 1
O O1 1.1943(3) 0.5897(3) 0.0367(2) 0.0657(11) Uani d . 1 1
O O2 1.0750(2) 0.4536(2) 0.16015(17) 0.0458(8) Uani d . 1 1
Cl Cl1 1.44831(14) 1.04501(10) 0.09004(10) 0.0869(6) Uani d . 1 1
Br Br1 0.95687(4) 0.14674(5) 0.03007(4) 0.0779(2) Uani d . 1 1
Br Br2 1.79124(5) 0.85467(5) 0.10269(4) 0.0916(3) Uani d . 1 1
S S 0.98089(9) 0.45031(11) 0.10350(8) 0.0537(4) Uani d . 1 1

loop_
_atom_site_aniso_label
_atom_site_aniso_U_11
_atom_site_aniso_U_22
_atom_site_aniso_U_33
_atom_site_aniso_U_12
_atom_site_aniso_U_13
_atom_site_aniso_U_23
C1 0.047(3) 0.035(3) 0.046(3) 0.004(2) 0.015(2) 0.004(2)
C2 0.057(3) 0.040(3) 0.054(3) -0.002(3) 0.022(3) -0.013(3)
C3 0.052(3) 0.029(3) 0.081(4) 0.002(2) 0.037(3) 0.000(3)
C4 0.057(3) 0.045(3) 0.068(4) 0.008(3) 0.016(3) 0.023(3)
C5 0.040(3) 0.046(3) 0.059(4) 0.005(2) 0.001(2) 0.013(3)
C6 0.031(2) 0.030(2) 0.050(3) 0.003(2) 0.005(2) 0.008(2)
C7 0.035(3) 0.038(3) 0.044(3) -0.001(2) 0.003(2) 0.007(2)
C8 0.032(2) 0.029(2) 0.035(3) -0.0015(19) 0.001(2) 0.002(2)
C9 0.030(2) 0.035(3) 0.028(3) -0.0016(19) 0.003(2) -0.004(2)
C10 0.027(2) 0.034(2) 0.037(3) -0.0016(19) 0.005(2) 0.002(2)
C11 0.038(3) 0.046(3) 0.040(3) -0.004(2) 0.004(2) -0.005(3)
C12 0.050(3) 0.051(3) 0.046(3) -0.005(3) 0.017(3) 0.008(3)
C13 0.038(3) 0.045(3) 0.065(4) -0.010(2) 0.012(3) -0.005(3)
C14 0.039(3) 0.055(3) 0.052(4) -0.013(2) -0.006(2) -0.001(3)
C15 0.038(3) 0.048(3) 0.040(3) -0.007(2) -0.001(2) 0.006(2)
C16 0.024(2) 0.034(2) 0.034(3) 0.0017(19) 0.0025(19) 0.000(2)
C17 0.033(3) 0.045(3) 0.047(3) -0.003(2) 0.003(2) 0.011(2)
C18 0.030(2) 0.029(2) 0.030(3) 0.003(2) -0.0008(19) -0.002(2)
C19 0.028(2) 0.030(2) 0.038(3) 0.0032(19) 0.003(2) -0.002(2)
C20 0.034(3) 0.036(3) 0.041(3) 0.000(2) 0.000(2) 0.002(2)
C21 0.036(3) 0.034(3) 0.035(3) 0.001(2) 0.011(2) -0.003(2)
C22 0.029(2) 0.030(2) 0.033(3) 0.0021(19) 0.007(2) -0.002(2)
C23 0.037(3) 0.033(3) 0.041(3) 0.005(2) 0.001(2) 0.000(2)
C24 0.032(3) 0.042(3) 0.057(3) 0.000(2) 0.002(2) -0.008(3)
C25 0.044(3) 0.047(3) 0.060(4) -0.017(2) 0.006(3) -0.009(3)
C26 0.053(3) 0.037(3) 0.045(3) -0.008(2) 0.014(3) 0.004(2)
C27 0.074(4) 0.091(5) 0.097(5) 0.037(4) -0.022(4) -0.006(4)
C28 0.060(4) 0.153(7) 0.112(6) -0.043(4) 0.013(4) -0.005(5)
N1 0.0240(18) 0.030(2) 0.042(2) -0.0013(16) -0.0044(16) 0.0012(17)
N2 0.045(2) 0.040(2) 0.039(2) 0.0005(18) -0.0018(19) 0.0119(18)
N3 0.035(3) 0.071(3) 0.108(4) 0.011(2) 0.000(3) 0.019(3)
O1 0.047(2) 0.055(2) 0.092(3) -0.0101(17) -0.034(2) 0.021(2)
O2 0.0327(17) 0.0505(19) 0.053(2) -0.0011(14) -0.0076(15) -0.0094(16)
Cl1 0.1126(13) 0.0388(8) 0.1155(14) -0.0208(8) 0.0667(11) -0.0138(8)
Br1 0.0487(3) 0.0751(4) 0.1063(5) -0.0023(3) -0.0312(3) -0.0132(4)
Br2 0.0821(5) 0.0819(5) 0.1114(6) -0.0496(4) 0.0096(4) 0.0078(4)
S 0.0351(7) 0.0641(9) 0.0608(9) -0.0025(6) -0.0066(6) -0.0133(7)

loop_
_atom_type_symbol
_atom_type_description
_atom_type_scat_dispersion_real
_atom_type_scat_dispersion_imag
_atom_type_scat_source
C C 0.0033 0.0016 'International Tables Vol C Tables 4.2.6.8 and 6.1.1.4'
H H 0.0000 0.0000 'International Tables Vol C Tables 4.2.6.8 and 6.1.1.4'
N N 0.0061 0.0033 'International Tables Vol C Tables 4.2.6.8 and 6.1.1.4'
O O 0.0106 0.0060 'International Tables Vol C Tables 4.2.6.8 and 6.1.1.4'
Cl Cl 0.1484 0.1585 'International Tables Vol C Tables 4.2.6.8 and 6.1.1.4'
Br Br -0.2901 2.4595 'International Tables Vol C Tables 4.2.6.8 and 6.1.1.4'
S S 0.1246 0.1234 'International Tables Vol C Tables 4.2.6.8 and 6.1.1.4'

loop_
_geom_angle_atom_site_label_1
_geom_angle_atom_site_label_2
_geom_angle_atom_site_label_3
_geom_angle
C6 C1 C2 119.9(4)
C6 C1 H1A 120.0
C2 C1 H1A 120.0
C3 C2 C1 119.0(5)
C3 C2 H2A 120.5
C1 C2 H2A 120.5
C2 C3 C4 121.8(4)
C2 C3 Cl1 119.0(5)
C4 C3 Cl1 119.2(4)
C3 C4 C5 119.3(5)
C3 C4 H4 120.3
C5 C4 H4 120.3
C4 C5 C6 120.3(5)
C4 C5 H5 119.8
C6 C5 H5 119.8
C1 C6 C5 119.5(4)
C1 C6 C7 121.2(4)
C5 C6 C7 119.3(4)
O1 C7 C8 119.4(4)
O1 C7 C6 120.7(4)
C8 C7 C6 119.9(4)
N1 C8 C9 107.8(3)
N1 C8 C7 118.1(4)
C9 C8 C7 134.0(4)
C8 C9 C16 105.8(3)
C8 C9 C10 127.7(4)
C16 C9 C10 126.4(4)
C11 C10 C15 118.3(4)
C11 C10 C9 122.2(4)
C15 C10 C9 119.4(4)
C10 C11 C12 121.6(4)
C10 C11 H11 119.2
C12 C11 H11 119.2
C13 C12 C11 118.6(5)
C13 C12 H12 120.7
C11 C12 H12 120.7
C14 C13 C12 121.7(4)
C14 C13 Br2 120.0(4)
C12 C13 Br2 118.3(4)
C13 C14 C15 118.8(4)
C13 C14 H14 120.6
C15 C14 H14 120.6
C14 C15 C10 121.0(4)
C14 C15 H15 119.5
C10 C15 H15 119.5
C18 C16 C9 109.0(3)
C18 C16 C17 124.5(4)
C9 C16 C17 126.2(4)
N3 C17 C16 178.3(5)
N1 C18 C16 106.4(3)
N1 C18 C19 123.5(4)
C16 C18 C19 130.1(4)
C20 C19 C22 106.3(4)
C20 C19 C18 124.5(4)
C22 C19 C18 129.3(4)
N2 C20 C19 110.5(4)
N2 C20 H20 124.7
C19 C20 H20 124.7
N2 C21 C26 129.5(4)
N2 C21 C22 107.9(4)
C26 C21 C22 122.6(4)
C23 C22 C21 118.5(4)
C23 C22 C19 135.0(4)
C21 C22 C19 106.5(3)
C24 C23 C22 118.3(4)
C24 C23 H23 120.9
C22 C23 H23 120.9
C23 C24 C25 122.5(4)
C23 C24 Br1 119.4(4)
C25 C24 Br1 118.1(3)
C26 C25 C24 120.1(4)
C26 C25 H25 119.9
C24 C25 H25 119.9
C25 C26 C21 117.8(4)
C25 C26 H26 121.1
C21 C26 H26 121.1
S C27 H27A 109.5
S C27 H27B 109.5
H27A C27 H27B 109.5
S C27 H27C 109.5
H27A C27 H27C 109.5
H27B C27 H27C 109.5
S C28 H28A 109.5
S C28 H28B 109.5
H28A C28 H28B 109.5
S C28 H28C 109.5
H28A C28 H28C 109.5
H28B C28 H28C 109.5
C18 N1 C8 111.0(3)
C18 N1 H1 124.5
C8 N1 H1 124.5
C20 N2 C21 108.9(3)
C20 N2 H2 125.6
C21 N2 H2 125.6
O2 S C28 104.7(3)
O2 S C27 105.9(2)
C28 S C27 99.0(3)

loop_
_geom_bond_atom_site_label_1
_geom_bond_atom_site_label_2
_geom_bond_distance
C1 C6 1.383(6)
C1 C2 1.386(6)
C1 H1A 0.9300
C2 C3 1.365(7)
C2 H2A 0.9300
C3 C4 1.367(7)
C3 Cl1 1.737(5)
C4 C5 1.370(6)
C4 H4 0.9300
C5 C6 1.384(6)
C5 H5 0.9300
C6 C7 1.485(6)
C7 O1 1.235(5)
C7 C8 1.456(6)
C8 N1 1.379(5)
C8 C9 1.395(5)
C9 C16 1.414(6)
C9 C10 1.479(6)
C10 C11 1.373(6)
C10 C15 1.392(6)
C11 C12 1.381(6)
C11 H11 0.9300
C12 C13 1.377(6)
C12 H12 0.9300
C13 C14 1.368(6)
C13 Br2 1.898(4)
C14 C15 1.384(6)
C14 H14 0.9300
C15 H15 0.9300
C16 C18 1.399(5)
C16 C17 1.423(6)
C17 N3 1.139(5)
C18 N1 1.352(5)
C18 C19 1.443(6)
C19 C20 1.371(5)
C19 C22 1.440(5)
C20 N2 1.353(5)
C20 H20 0.9300
C21 N2 1.380(5)
C21 C26 1.386(6)
C21 C22 1.405(6)
C22 C23 1.400(5)
C23 C24 1.368(6)
C23 H23 0.9300
C24 C25 1.397(6)
C24 Br1 1.893(4)
C25 C26 1.370(6)
C25 H25 0.9300
C26 H26 0.9300
C27 S 1.777(6)
C27 H27A 0.9600
C27 H27B 0.9600
C27 H27C 0.9600
C28 S 1.750(6)
C28 H28A 0.9600
C28 H28B 0.9600
C28 H28C 0.9600
N1 H1 0.8600
N2 H2 0.8600
O2 S 1.508(3)

loop_
_geom_hbond_atom_site_label_D
_geom_hbond_atom_site_label_H
_geom_hbond_atom_site_label_A
_geom_hbond_site_symmetry_A
_geom_hbond_distance_DH
_geom_hbond_distance_HA
_geom_hbond_distance_DA
_geom_hbond_angle_DHA
N1 H1 O2 . 0.86 2.08 2.812(4) 143
N2 H2 O2 2_745 0.86 1.96 2.813(4) 170

loop_
_geom_torsion_atom_site_label_1
_geom_torsion_atom_site_label_2
_geom_torsion_atom_site_label_3
_geom_torsion_atom_site_label_4
_geom_torsion
C6 C1 C2 C3 -0.6(7)
C1 C2 C3 C4 3.0(7)
C1 C2 C3 Cl1 -176.2(3)
C2 C3 C4 C5 -2.4(8)
Cl1 C3 C4 C5 176.7(4)
C3 C4 C5 C6 -0.5(7)
C2 C1 C6 C5 -2.3(7)
C2 C1 C6 C7 178.3(4)
C4 C5 C6 C1 2.8(7)
C4 C5 C6 C7 -177.7(4)
C1 C6 C7 O1 140.8(5)
C5 C6 C7 O1 -38.6(7)
C1 C6 C7 C8 -40.5(6)
C5 C6 C7 C8 140.0(4)
O1 C7 C8 N1 -23.6(7)
C6 C7 C8 N1 157.8(4)
O1 C7 C8 C9 152.9(5)
C6 C7 C8 C9 -25.8(8)
N1 C8 C9 C16 0.5(5)
C7 C8 C9 C16 -176.2(5)
N1 C8 C9 C10 178.9(4)
C7 C8 C9 C10 2.1(8)
C8 C9 C10 C11 -50.7(6)
C16 C9 C10 C11 127.4(5)
C8 C9 C10 C15 126.0(5)
C16 C9 C10 C15 -56.0(6)
C15 C10 C11 C12 -2.7(7)
C9 C10 C11 C12 174.0(4)
C10 C11 C12 C13 0.1(7)
C11 C12 C13 C14 2.2(7)
C11 C12 C13 Br2 -177.9(3)
C12 C13 C14 C15 -1.8(7)
Br2 C13 C14 C15 178.3(3)
C13 C14 C15 C10 -0.9(7)
C11 C10 C15 C14 3.1(7)
C9 C10 C15 C14 -173.7(4)
C8 C9 C16 C18 -1.8(5)
C10 C9 C16 C18 179.8(4)
C8 C9 C16 C17 171.9(4)
C10 C9 C16 C17 -6.5(7)
C18 C16 C17 N3 59(18)
C9 C16 C17 N3 -114(18)
C9 C16 C18 N1 2.5(5)
C17 C16 C18 N1 -171.4(4)
C9 C16 C18 C19 -175.2(4)
C17 C16 C18 C19 11.0(7)
N1 C18 C19 C20 -154.1(4)
C16 C18 C19 C20 23.2(7)
N1 C18 C19 C22 27.7(7)
C16 C18 C19 C22 -155.0(4)
C22 C19 C20 N2 -0.1(5)
C18 C19 C20 N2 -178.6(4)
N2 C21 C22 C23 -179.5(4)
C26 C21 C22 C23 1.1(6)
N2 C21 C22 C19 1.6(5)
C26 C21 C22 C19 -177.8(4)
C20 C19 C22 C23 -179.5(5)
C18 C19 C22 C23 -1.1(8)
C20 C19 C22 C21 -1.0(5)
C18 C19 C22 C21 177.5(4)
C21 C22 C23 C24 0.7(6)
C19 C22 C23 C24 179.2(5)
C22 C23 C24 C25 -1.4(7)
C22 C23 C24 Br1 177.8(3)
C23 C24 C25 C26 0.3(7)
Br1 C24 C25 C26 -178.9(4)
C24 C25 C26 C21 1.5(7)
N2 C21 C26 C25 178.5(4)
C22 C21 C26 C25 -2.2(7)
C16 C18 N1 C8 -2.2(5)
C19 C18 N1 C8 175.7(4)
C9 C8 N1 C18 1.1(5)
C7 C8 N1 C18 178.4(4)
C19 C20 N2 C21 1.1(5)
C26 C21 N2 C20 177.6(4)
C22 C21 N2 C20 -1.7(5)

_cod_database_fobs_code 1543739
